data_9014993
loop_
_publ_author_name
'Sugimoto, K.'
'Dinnebier, R. E.'
'Schlecht, T.'

_publ_section_title
;
 Crystal structure of dehydrated chlorartinite by X-ray powder diffraction
 Note: this is a dehydrated chlorartinite
;
_journal_name_full 'Powder Diffraction'
_journal_page_first 64
_journal_page_last 67
_journal_paper_doi 10.1154/1.2436546
_journal_volume 22
_journal_year 2007
_chemical_compound_source Synthetic
_chemical_formula_sum 'C H5 Cl Mg2 O6'
_chemical_name_mineral Chlorartinite
_space_group_IT_number 161
_symmetry_space_group_name_Hall 'R 3 -2"c'
_symmetry_space_group_name_H-M 'R 3 c :H'
_cell_angle_alpha 90
_cell_angle_beta 90
_cell_angle_gamma 120
_cell_formula_units_Z 18
_cell_length_a 22.6791
_cell_length_b 22.6791
_cell_length_c 7.22336
_cell_volume 3217.522
_database_code_amcsd 0019538
_exptl_crystal_density_diffrn 1.831
_cod_original_sg_symbol_H-M 'R 3 c'
_cod_original_formula_sum 'Mg2 C O6 Cl H5'
_cod_database_code 9014993

loop_
_space_group_symop_operation_xyz
x,y,z
2/3+x,1/3+y,1/3+z
1/3+x,2/3+y,2/3+z
x,x-y,1/2+z
2/3+x,1/3+x-y,5/6+z
1/3+x,2/3+x-y,1/6+z
-y,-x,1/2+z
2/3-y,1/3-x,5/6+z
1/3-y,2/3-x,1/6+z
-x+y,y,1/2+z
2/3-x+y,1/3+y,5/6+z
1/3-x+y,2/3+y,1/6+z
-y,x-y,z
2/3-y,1/3+x-y,1/3+z
1/3-y,2/3+x-y,2/3+z
-x+y,-x,z
2/3-x+y,1/3-x,1/3+z
1/3-x+y,2/3-x,2/3+z

loop_
_atom_site_label
_atom_site_fract_x
_atom_site_fract_y
_atom_site_fract_z
_atom_site_U_iso_or_equiv
_atom_site_type_symbol
_atom_site_attached_hydrogens
Mgl 0.28220 0.12080 -0.07000 0.03050 Mg 0
Mg2 0.28070 0.31490 0.33200 0.03050 Mg 0
C 0.30950 0.23320 0.04820 0.03050 C 0
O2 0.28960 0.18270 0.14700 0.03050 O 0
O3 0.31430 0.22820 -0.12000 0.03050 O 0
O4 0.31950 0.28730 0.11500 0.03050 O 0
Cl 0.14530 0.19240 -0.18000 0.03050 Cl 0
O-H5 0.25900 0.23270 0.49400 0.03050 O 1
Wat1 0.17540 0.07660 -0.08300 0.03050 O 2
Wat6 0.18800 0.27900 0.16200 0.03050 O 2

loop_
_cod_changelog_entry_id
_cod_changelog_entry_author
_cod_changelog_entry_date
_cod_changelog_entry_text
1
;cod-tools version 3.8.0
Id: cif_guess_AMCSD_atom_types 9574 2023-05-10 09:00:05Z saulius
;
2023-05-10T18:55:42+03:00
;Derived atom types and hydrogen counts
from atom names that follow the AMCSD naming convention
(Wat == water, O-H == hydroxyl).
;

loop_
_cod_related_entry_id
_cod_related_entry_database
_cod_related_entry_code
1 AMCSD 0019538
